data_4504983
loop_
_publ_author_name
'Kong, Deyuan'
'McBee, Jennifer L.'
'Clearfield, Abraham'

_publ_section_title
;
 Crystal Engineered Acid--Base Complexes with 2D and 3D Hydrogen
 Bonding Systems Using a Bisphosphonic Acid as the Building Block
;
_journal_coden_ASTM CGDEFU
_journal_issue 2
_journal_name_full 'Crystal Growth & Design'
_journal_page_first 643
_journal_page_last 649
_journal_paper_doi 10.1021/cg0497243
_journal_volume 5
_journal_year 2005
_chemical_formula_sum 'C17 H32 N4 O12 P4'
_chemical_formula_weight 608.35
_space_group_IT_number 15
_symmetry_space_group_name_Hall '-C 2yc'
_symmetry_space_group_name_H-M 'C 1 2/c 1'
_atom_sites_solution_hydrogens geom
_atom_sites_solution_primary direct
_atom_sites_solution_secondary difmap
_audit_creation_method SHELXL-97
_cell_angle_alpha 90.00
_cell_angle_beta 120.093(3)
_cell_angle_gamma 90.00
_cell_formula_units_Z 4
_cell_length_a 29.267(5)
_cell_length_b 5.4416(10)
_cell_length_c 18.067(3)
_cell_measurement_temperature 110(2)
_cell_volume 2489.5(8)
_computing_structure_refinement 'SHELXL-97 (Sheldrick, 1997)'
_computing_structure_solution 'SHELXS-97 (Sheldrick, 1990)'
_diffrn_ambient_temperature 110(2)
_diffrn_measured_fraction_theta_full 0.966
_diffrn_measured_fraction_theta_max 0.966
_diffrn_radiation_monochromator graphite
_diffrn_radiation_source 'fine-focus sealed tube'
_diffrn_radiation_type MoK\a
_diffrn_radiation_wavelength 0.71073
_diffrn_reflns_av_R_equivalents 0.0470
_diffrn_reflns_av_sigmaI/netI 0.0658
_diffrn_reflns_limit_h_max 38
_diffrn_reflns_limit_h_min -38
_diffrn_reflns_limit_k_max 3
_diffrn_reflns_limit_k_min -7
_diffrn_reflns_limit_l_max 23
_diffrn_reflns_limit_l_min -23
_diffrn_reflns_number 7559
_diffrn_reflns_theta_full 28.29
_diffrn_reflns_theta_max 28.29
_diffrn_reflns_theta_min 2.61
_exptl_absorpt_coefficient_mu 0.373
_exptl_crystal_density_diffrn 1.623
_exptl_crystal_density_method 'not measured'
_exptl_crystal_F_000 1272
_refine_diff_density_max 0.581
_refine_diff_density_min -0.404
_refine_diff_density_rms 0.087
_refine_ls_extinction_method none
_refine_ls_goodness_of_fit_ref 1.021
_refine_ls_hydrogen_treatment mixed
_refine_ls_matrix_type full
_refine_ls_number_parameters 220
_refine_ls_number_reflns 2991
_refine_ls_number_restraints 0
_refine_ls_restrained_S_all 1.021
_refine_ls_R_factor_all 0.0686
_refine_ls_R_factor_gt 0.0420
_refine_ls_shift/su_max 0.001
_refine_ls_shift/su_mean 0.000
_refine_ls_structure_factor_coef Fsqd
_refine_ls_weighting_details 'calc w=1/[\s^2^(Fo^2^)+(0.0455P)^2^+2.8258P] where P=(Fo^2^+2Fc^2^)/3'
_refine_ls_weighting_scheme calc
_refine_ls_wR_factor_gt 0.0951
_refine_ls_wR_factor_ref 0.1076
_reflns_number_gt 2187
_reflns_number_total 2991
_reflns_threshold_expression >2sigma(I)
_cod_data_source_file cg0497243si20040805_032123.cif
_cod_data_source_block sol
_cod_original_cell_volume 2489.6(8)
_cod_database_code 4504983

loop_
_symmetry_equiv_pos_as_xyz
'x, y, z'
'-x, y, -z+1/2'
'x+1/2, y+1/2, z'
'-x+1/2, y+1/2, -z+1/2'
'-x, -y, -z'
'x, -y, z-1/2'
'-x+1/2, -y+1/2, -z'
'x+1/2, -y+1/2, z-1/2'

loop_
_atom_site_label
_atom_site_type_symbol
_atom_site_fract_x
_atom_site_fract_y
_atom_site_fract_z
_atom_site_U_iso_or_equiv
_atom_site_adp_type
_atom_site_occupancy
_atom_site_symmetry_multiplicity
_atom_site_calc_flag
_atom_site_refinement_flags
P1 P 0.17742(2) 0.30576(12) 0.35021(4) 0.00997(16) Uani 1 1 d .
P2 P 0.34758(2) 0.05364(12) 0.42185(4) 0.01034(16) Uani 1 1 d .
O1 O 0.40025(6) -0.0716(3) 0.45589(10) 0.0141(4) Uani 1 1 d .
O2 O 0.32659(7) 0.1472(3) 0.32745(11) 0.0145(4) Uani 1 1 d .
H2A H 0.3366(13) 0.060(7) 0.300(2) 0.045(11) Uiso 1 1 d .
O3 O 0.34403(6) 0.2619(3) 0.47275(10) 0.0137(4) Uani 1 1 d .
O4 O 0.14311(6) 0.4121(3) 0.26269(10) 0.0148(4) Uani 1 1 d .
O5 O 0.14368(7) 0.1485(3) 0.37812(12) 0.0157(4) Uani 1 1 d .
H5A H 0.1510(12) 0.178(6) 0.425(2) 0.024(9) Uiso 1 1 d .
O6 O 0.21242(6) 0.4807(3) 0.42065(10) 0.0127(4) Uani 1 1 d .
N1 N 0.04750(8) 0.1637(4) 0.09492(13) 0.0136(5) Uani 1 1 d .
N2 N 0.25239(8) -0.0735(4) 0.41100(13) 0.0102(4) Uani 1 1 d .
H2C H 0.2337(11) -0.208(6) 0.4089(18) 0.020(8) Uiso 1 1 d .
H1A H 0.0643(12) 0.269(6) 0.0798(19) 0.027(9) Uiso 1 1 d .
C1 C -0.00474(9) -0.1634(5) 0.14343(14) 0.0122(5) Uani 1 1 d .
C2 C 0.04808(10) -0.1998(5) 0.16677(15) 0.0147(5) Uani 1 1 d .
H2B H 0.0678(10) -0.335(5) 0.2003(17) 0.014(7) Uiso 1 1 d .
C3 C 0.07317(10) -0.0324(5) 0.14229(15) 0.0154(5) Uani 1 1 d .
H3A H 0.1125(11) -0.062(5) 0.1553(17) 0.022(8) Uiso 1 1 d .
C4 C -0.00381(10) 0.2014(5) 0.06948(16) 0.0137(5) Uani 1 1 d .
H4A H -0.0199(10) 0.347(5) 0.0377(17) 0.018(7) Uiso 1 1 d .
C5 C -0.03050(9) 0.0414(5) 0.09292(15) 0.0132(5) Uani 1 1 d .
H5B H -0.0653(10) 0.074(5) 0.0755(16) 0.013(7) Uiso 1 1 d .
C6 C -0.03440(10) -0.3360(5) 0.16978(15) 0.0139(5) Uani 1 1 d .
H6C H -0.0554 -0.4442 0.1228 0.017 Uiso 1 1 d R
H6A H -0.0619(10) -0.239(5) 0.1750(17) 0.019(7) Uiso 1 1 d .
C7 C 0.0000 -0.4906(7) 0.2500 0.0145(7) Uani 1 2 d S
H7A H 0.0225 -0.5947 0.2392 0.017 Uiso 0.50 1 d PR
C8 C 0.30027(9) -0.1798(5) 0.41274(16) 0.0127(5) Uani 1 1 d .
H8A H 0.2894 -0.2745 0.3618 0.015 Uiso 1 1 d R
H8B H 0.3174(10) -0.288(5) 0.4597(17) 0.016(7) Uiso 1 1 d .
C9 C 0.21879(10) 0.0856(5) 0.33519(15) 0.0117(5) Uani 1 1 d .
H9B H 0.2405(11) 0.179(5) 0.3220(17) 0.018(7) Uiso 1 1 d .
H9A H 0.1975(11) -0.022(6) 0.2900(19) 0.028(8) Uiso 1 1 d .
H2D H 0.2615(10) 0.004(6) 0.4591(19) 0.018(8) Uiso 1 1 d .

loop_
_atom_site_aniso_label
_atom_site_aniso_U_11
_atom_site_aniso_U_22
_atom_site_aniso_U_33
_atom_site_aniso_U_23
_atom_site_aniso_U_13
_atom_site_aniso_U_12
P1 0.0102(3) 0.0105(3) 0.0093(3) 0.0000(3) 0.0049(2) -0.0002(2)
P2 0.0102(3) 0.0112(3) 0.0104(3) 0.0002(3) 0.0057(2) 0.0001(3)
O1 0.0101(8) 0.0183(10) 0.0129(8) -0.0012(8) 0.0051(7) 0.0010(7)
O2 0.0148(9) 0.0169(10) 0.0119(8) 0.0005(8) 0.0067(7) -0.0003(8)
O3 0.0158(9) 0.0116(9) 0.0156(8) -0.0027(7) 0.0092(7) -0.0026(7)
O4 0.0148(8) 0.0178(10) 0.0103(8) 0.0025(8) 0.0051(7) 0.0036(8)
O5 0.0187(9) 0.0187(10) 0.0135(9) -0.0039(8) 0.0109(8) -0.0066(8)
O6 0.0159(8) 0.0118(9) 0.0113(8) -0.0012(7) 0.0074(7) -0.0024(7)
N1 0.0136(10) 0.0154(12) 0.0129(10) -0.0016(9) 0.0075(9) -0.0018(9)
N2 0.0106(10) 0.0094(11) 0.0106(10) -0.0003(9) 0.0053(8) -0.0009(9)
C1 0.0150(12) 0.0128(13) 0.0077(11) -0.0027(10) 0.0049(10) -0.0007(10)
C2 0.0137(12) 0.0178(14) 0.0115(11) 0.0019(11) 0.0055(10) 0.0030(11)
C3 0.0136(12) 0.0179(14) 0.0133(12) -0.0024(11) 0.0058(10) 0.0017(11)
C4 0.0133(12) 0.0141(13) 0.0125(11) 0.0010(11) 0.0056(10) 0.0046(11)
C5 0.0097(11) 0.0167(14) 0.0118(11) -0.0017(11) 0.0044(10) 0.0008(10)
C6 0.0151(12) 0.0163(13) 0.0108(11) 0.0001(10) 0.0070(10) -0.0007(11)
C7 0.0201(18) 0.0122(18) 0.0111(16) 0.000 0.0077(14) 0.000
C8 0.0133(12) 0.0093(12) 0.0173(12) 0.0024(10) 0.0089(10) 0.0021(10)
C9 0.0131(12) 0.0123(13) 0.0091(11) 0.0026(10) 0.0052(10) 0.0009(10)

loop_
_atom_type_symbol
_atom_type_description
_atom_type_scat_dispersion_real
_atom_type_scat_dispersion_imag
_atom_type_scat_source
C C 0.0033 0.0016 'International Tables Vol C Tables 4.2.6.8 and 6.1.1.4'
H H 0.0000 0.0000 'International Tables Vol C Tables 4.2.6.8 and 6.1.1.4'
N N 0.0061 0.0033 'International Tables Vol C Tables 4.2.6.8 and 6.1.1.4'
O O 0.0106 0.0060 'International Tables Vol C Tables 4.2.6.8 and 6.1.1.4'
P P 0.1023 0.0942 'International Tables Vol C Tables 4.2.6.8 and 6.1.1.4'

loop_
_geom_angle_atom_site_label_1
_geom_angle_atom_site_label_2
_geom_angle_atom_site_label_3
_geom_angle
_geom_angle_site_symmetry_1
O4 P1 O6 117.33(11) .
O4 P1 O5 110.65(10) .
O6 P1 O5 110.14(10) .
O4 P1 C9 103.92(10) .
O6 P1 C9 108.73(11) .
O5 P1 C9 105.19(12) .
O3 P2 O1 117.67(10) .
O3 P2 O2 108.09(10) .
O1 P2 O2 110.56(10) .
O3 P2 C8 107.42(11) .
O1 P2 C8 107.27(11) .
O2 P2 C8 105.08(11) .
P2 O2 H2A 113(2) .
P1 O5 H5A 111(2) .
C3 N1 C4 120.8(2) .
C3 N1 H1A 120(2) .
C4 N1 H1A 120(2) .
C9 N2 C8 114.82(19) .
C9 N2 H2C 109.0(18) .
C8 N2 H2C 103.0(18) .
C9 N2 H2D 111.3(19) .
C8 N2 H2D 110.3(18) .
H2C N2 H2D 108(3) .
C5 C1 C2 117.6(2) .
C5 C1 C6 119.7(2) .
C2 C1 C6 122.7(2) .
C3 C2 C1 119.8(2) .
C3 C2 H2B 118.0(16) .
C1 C2 H2B 122.1(16) .
N1 C3 C2 121.0(2) .
N1 C3 H3A 117.4(16) .
C2 C3 H3A 121.4(16) .
N1 C4 C5 120.5(2) .
N1 C4 H4A 117.5(16) .
C5 C4 H4A 121.9(16) .
C4 C5 C1 120.3(2) .
C4 C5 H5B 118.3(17) .
C1 C5 H5B 121.4(17) .
C1 C6 C7 115.48(19) .
C1 C6 H6C 108.5 .
C7 C6 H6C 108.9 .
C1 C6 H6A 108.6(16) .
C7 C6 H6A 112.0(15) .
H6C C6 H6A 102.5 .
C6 C7 C6 113.6(3) 2
C6 C7 H7A 108.8 2
C6 C7 H7A 108.9 .
N2 C8 P2 113.08(18) .
N2 C8 H8A 109.3 .
P2 C8 H8A 109.4 .
N2 C8 H8B 109.2(16) .
P2 C8 H8B 108.4(16) .
H8A C8 H8B 107.4 .
N2 C9 P1 115.19(16) .
N2 C9 H9B 109.2(17) .
P1 C9 H9B 105.6(17) .
N2 C9 H9A 106.2(18) .
P1 C9 H9A 109.8(18) .
H9B C9 H9A 111(2) .

loop_
_geom_bond_atom_site_label_1
_geom_bond_atom_site_label_2
_geom_bond_distance
_geom_bond_site_symmetry_2
P1 O4 1.5004(17) .
P1 O6 1.5059(17) .
P1 O5 1.5688(18) .
P1 C9 1.818(3) .
P2 O3 1.4956(18) .
P2 O1 1.5060(17) .
P2 O2 1.5794(18) .
P2 C8 1.825(3) .
O2 H2A 0.84(4) .
O5 H5A 0.79(3) .
N1 C3 1.339(3) .
N1 C4 1.348(3) .
N1 H1A 0.88(3) .
N2 C9 1.497(3) .
N2 C8 1.502(3) .
N2 H2C 0.90(3) .
N2 H2D 0.88(3) .
C1 C5 1.398(3) .
C1 C2 1.398(3) .
C1 C6 1.509(3) .
C2 C3 1.375(4) .
C2 H2B 0.94(3) .
C3 H3A 1.07(3) .
C4 C5 1.371(4) .
C4 H4A 0.95(3) .
C5 H5B 0.92(3) .
C6 C7 1.536(3) .
C6 H6C 0.9599 .
C6 H6A 1.01(3) .
C7 C6 1.536(3) 2
C7 H7A 0.9601 .
C8 H8A 0.9600 .
C8 H8B 0.94(3) .
C9 H9B 0.93(3) .
C9 H9A 0.94(3) .

loop_
_geom_hbond_atom_site_label_D
_geom_hbond_atom_site_label_H
_geom_hbond_atom_site_label_A
_geom_hbond_distance_DH
_geom_hbond_distance_HA
_geom_hbond_distance_DA
_geom_hbond_angle_DHA
_geom_hbond_site_symmetry_A
O2 H2A O4 0.84(4) 1.72(4) 2.554(3) 174(4) 4_545
O5 H5A O3 0.79(3) 1.80(3) 2.580(2) 170(3) 7_556
N2 H2C O6 0.90(3) 1.85(3) 2.736(3) 165(3) 1_545
N1 H1A O1 0.88(3) 1.71(3) 2.581(3) 170(3) 4

loop_
_geom_torsion_atom_site_label_1
_geom_torsion_atom_site_label_2
_geom_torsion_atom_site_label_3
_geom_torsion_atom_site_label_4
_geom_torsion
_geom_torsion_site_symmetry_4
C5 C1 C2 C3 2.1(4) .
C6 C1 C2 C3 -178.5(2) .
C4 N1 C3 C2 -0.4(4) .
C1 C2 C3 N1 -1.2(4) .
C3 N1 C4 C5 1.1(4) .
N1 C4 C5 C1 -0.1(4) .
C2 C1 C5 C4 -1.4(4) .
C6 C1 C5 C4 179.1(2) .
C5 C1 C6 C7 -157.3(2) .
C2 C1 C6 C7 23.3(3) .
C1 C6 C7 C6 59.18(17) 2
C9 N2 C8 P2 64.2(2) .
O3 P2 C8 N2 31.5(2) .
O1 P2 C8 N2 158.92(16) .
O2 P2 C8 N2 -83.39(18) .
C8 N2 C9 P1 -157.06(18) .
O4 P1 C9 N2 -172.18(18) .
O6 P1 C9 N2 62.1(2) .
O5 P1 C9 N2 -55.8(2) .
